data_8106984
loop_
_publ_author_name
'Ghorab, Mostafa M.'
'Alsaid, Mansour S.'
'Al-Mishari, Abdullah A.'
'AlRuqi, Obaid S.'
'Ghabbour, Hazem A.'

_publ_section_title
;
 Crystal structure of
 2-((2-chloropyridin-3-ylamino)methylene)malononitrile, C9H5ClN4
;
_journal_issue 3
_journal_name_full 'Zeitschrift f\"ur Kristallographie - New Crystal Structures'
_journal_page_first 711
_journal_page_last 713
_journal_paper_doi 10.1515/ncrs-2015-0242
_journal_volume 231
_journal_year 2016
_chemical_formula_sum 'C9 H5 Cl N4'
_chemical_formula_weight 204.62
_space_group_crystal_system monoclinic
_space_group_IT_number 14
_space_group_name_Hall '-P 2ybc'
_space_group_name_H-M_alt 'P 1 21/c 1'
_atom_sites_solution_hydrogens mixed
_cell_angle_alpha 90
_cell_angle_beta 101.506(2)
_cell_angle_gamma 90
_cell_formula_units_Z 4
_cell_length_a 8.1178(4)
_cell_length_b 7.2367(4)
_cell_length_c 15.2585(8)
_cell_measurement_reflns_used 7181
_cell_measurement_temperature 100(2)
_cell_measurement_theta_max 34.29
_cell_measurement_theta_min 2.56
_cell_volume 878.36(8)
_computing_cell_refinement 'Bruker SAINT'
_computing_data_collection 'Bruker APEX2'
_computing_data_reduction 'Bruker SAINT'
_computing_molecular_graphics 'Bruker SHELXTL'
_computing_publication_material 'Bruker SHELXTL'
_computing_structure_refinement 'SHELXL-2014 (Sheldrick 2014)'
_computing_structure_solution 'SHELXS-97 (Sheldrick 2008)'
_diffrn_ambient_temperature 100(2)
_diffrn_measured_fraction_theta_full 0.997
_diffrn_measured_fraction_theta_max 0.995
_diffrn_measurement_device_type 'Bruker APEX-II D8 venture'
_diffrn_measurement_method '\f and \w scans'
_diffrn_radiation_type MoK\a
_diffrn_radiation_wavelength 0.71073
_diffrn_reflns_av_R_equivalents 0.0589
_diffrn_reflns_av_unetI/netI 0.0624
_diffrn_reflns_Laue_measured_fraction_full 0.997
_diffrn_reflns_Laue_measured_fraction_max 0.995
_diffrn_reflns_limit_h_max 7
_diffrn_reflns_limit_h_min -10
_diffrn_reflns_limit_k_max 9
_diffrn_reflns_limit_k_min -9
_diffrn_reflns_limit_l_max 19
_diffrn_reflns_limit_l_min -19
_diffrn_reflns_number 7339
_diffrn_reflns_point_group_measured_fraction_full 0.997
_diffrn_reflns_point_group_measured_fraction_max 0.995
_diffrn_reflns_theta_full 25.242
_diffrn_reflns_theta_max 27.499
_diffrn_reflns_theta_min 2.560
_exptl_absorpt_coefficient_mu 0.393
_exptl_absorpt_correction_T_max 0.945
_exptl_absorpt_correction_T_min 0.912
_exptl_absorpt_correction_type multi-scan
_exptl_absorpt_process_details SADABS_Bruker_2014
_exptl_crystal_colour colourless
_exptl_crystal_density_diffrn 1.547
_exptl_crystal_description block
_exptl_crystal_F_000 416
_exptl_crystal_size_max 0.415
_exptl_crystal_size_mid 0.368
_exptl_crystal_size_min 0.158
_refine_diff_density_max 0.286
_refine_diff_density_min -0.695
_refine_diff_density_rms 0.098
_refine_ls_extinction_coef .
_refine_ls_extinction_method none
_refine_ls_goodness_of_fit_ref 1.124
_refine_ls_hydrogen_treatment mixed
_refine_ls_matrix_type full
_refine_ls_number_parameters 135
_refine_ls_number_reflns 2002
_refine_ls_number_restraints 0
_refine_ls_restrained_S_all 1.124
_refine_ls_R_factor_all 0.0546
_refine_ls_R_factor_gt 0.0466
_refine_ls_shift/su_max 0.000
_refine_ls_shift/su_mean 0.000
_refine_ls_structure_factor_coef Fsqd
_refine_ls_weighting_details 'w=1/[\s^2^(Fo^2^)+(0.0399P)^2^+0.8348P] where P=(Fo^2^+2Fc^2^)/3'
_refine_ls_weighting_scheme calc
_refine_ls_wR_factor_gt 0.1128
_refine_ls_wR_factor_ref 0.1170
_reflns_Friedel_coverage 0.000
_reflns_Friedel_fraction_full .
_reflns_Friedel_fraction_max .
_reflns_number_gt 1741
_reflns_number_total 2002
_reflns_threshold_expression 'I > 2\s(I)'
_cod_data_source_file suppl_ncrs-2015-0242_suppl.cif
_cod_data_source_block a_a
_cod_original_sg_symbol_H-M 'P 21/c'
_cod_database_code 8106984
_shelx_space_group_comment
;
The symmetry employed for this shelxl refinement is uniquely defined
by the following loop, which should always be used as a source of
symmetry information in preference to the above space-group names.
They are only intended as comments.
;
_shelx_estimated_absorpt_t_min 0.854
_shelx_estimated_absorpt_t_max 0.941

loop_
_space_group_symop_operation_xyz
'x, y, z'
'-x, y+1/2, -z+1/2'
'-x, -y, -z'
'x, -y-1/2, z-1/2'

loop_
_atom_site_label
_atom_site_type_symbol
_atom_site_fract_x
_atom_site_fract_y
_atom_site_fract_z
_atom_site_U_iso_or_equiv
_atom_site_adp_type
_atom_site_occupancy
_atom_site_site_symmetry_order
_atom_site_calc_flag
_atom_site_refinement_flags_posn
_atom_site_refinement_flags_adp
_atom_site_refinement_flags_occupancy
_atom_site_disorder_assembly
_atom_site_disorder_group
Cl1 Cl 0.51976(6) 0.67648(7) 0.19164(3) 0.01363(17) Uani 1 1 d . . . . .
N1 N 0.7187(2) 0.8003(2) 0.33463(11) 0.0110(4) Uani 1 1 d . . . . .
N2 N 0.2987(2) 0.6011(2) 0.31972(11) 0.0101(4) Uani 1 1 d . . . . .
N3 N -0.1660(2) 0.3525(3) 0.42862(13) 0.0210(4) Uani 1 1 d . . . . .
N4 N -0.0895(2) 0.4870(3) 0.15775(13) 0.0184(4) Uani 1 1 d . . . . .
C1 C 0.5709(2) 0.7225(3) 0.30584(13) 0.0083(4) Uani 1 1 d . . . . .
C2 C 0.4524(2) 0.6831(3) 0.35834(13) 0.0088(4) Uani 1 1 d . . . . .
C3 C 0.4957(3) 0.7335(3) 0.44832(14) 0.0133(4) Uani 1 1 d . . . . .
C4 C 0.6522(3) 0.8134(3) 0.47992(14) 0.0147(4) Uani 1 1 d . . . . .
H4A H 0.6846 0.8470 0.5411 0.018 Uiso 1 1 calc R U . . .
C5 C 0.7601(3) 0.8438(3) 0.42198(14) 0.0134(4) Uani 1 1 d . . . . .
H5A H 0.8671 0.8971 0.4445 0.016 Uiso 1 1 calc R U . . .
C6 C 0.1844(2) 0.5410(3) 0.36537(13) 0.0107(4) Uani 1 1 d . . . . .
H6A H 0.2139 0.5444 0.4288 0.013 Uiso 1 1 calc R U . . .
C7 C 0.0287(3) 0.4752(3) 0.32777(14) 0.0117(4) Uani 1 1 d . . . . .
C8 C -0.0788(3) 0.4075(3) 0.38366(14) 0.0141(4) Uani 1 1 d . . . . .
C9 C -0.0362(2) 0.4800(3) 0.23331(14) 0.0121(4) Uani 1 1 d . . . . .
H3A H 0.415(3) 0.718(3) 0.4871(17) 0.015(6) Uiso 1 1 d . . . . .
H1N2 H 0.277(4) 0.577(4) 0.264(2) 0.025(7) Uiso 1 1 d . . . . .

loop_
_atom_site_aniso_label
_atom_site_aniso_U_11
_atom_site_aniso_U_22
_atom_site_aniso_U_33
_atom_site_aniso_U_23
_atom_site_aniso_U_13
_atom_site_aniso_U_12
Cl1 0.0131(3) 0.0206(3) 0.0080(2) -0.00166(18) 0.00425(18) -0.00553(19)
N1 0.0069(8) 0.0141(8) 0.0120(8) 0.0009(7) 0.0020(7) 0.0005(6)
N2 0.0078(8) 0.0140(8) 0.0092(8) -0.0021(7) 0.0034(7) -0.0015(7)
N3 0.0164(9) 0.0306(11) 0.0175(9) -0.0028(8) 0.0069(8) -0.0093(8)
N4 0.0103(9) 0.0246(10) 0.0195(10) 0.0023(8) 0.0014(7) 0.0014(8)
C1 0.0066(9) 0.0098(9) 0.0090(9) 0.0012(7) 0.0028(7) 0.0015(7)
C2 0.0063(9) 0.0101(9) 0.0107(9) -0.0003(7) 0.0034(7) -0.0004(7)
C3 0.0129(10) 0.0182(10) 0.0100(9) -0.0010(8) 0.0056(8) -0.0024(8)
C4 0.0136(10) 0.0213(11) 0.0088(9) -0.0015(8) 0.0013(8) -0.0024(9)
C5 0.0093(9) 0.0175(10) 0.0123(10) 0.0006(8) -0.0003(8) -0.0025(8)
C6 0.0093(9) 0.0115(9) 0.0120(9) 0.0009(7) 0.0041(7) 0.0009(8)
C7 0.0092(9) 0.0123(9) 0.0146(10) 0.0002(8) 0.0046(8) 0.0002(8)
C8 0.0099(9) 0.0182(11) 0.0141(10) -0.0030(8) 0.0023(8) -0.0019(8)
C9 0.0047(9) 0.0134(10) 0.0186(10) 0.0007(8) 0.0034(8) -0.0008(7)

loop_
_atom_type_symbol
_atom_type_description
_atom_type_scat_dispersion_real
_atom_type_scat_dispersion_imag
_atom_type_scat_source
C C 0.0033 0.0016 'International Tables Vol C Tables 4.2.6.8 and 6.1.1.4'
H H 0.0000 0.0000 'International Tables Vol C Tables 4.2.6.8 and 6.1.1.4'
N N 0.0061 0.0033 'International Tables Vol C Tables 4.2.6.8 and 6.1.1.4'
Cl Cl 0.1484 0.1585 'International Tables Vol C Tables 4.2.6.8 and 6.1.1.4'

loop_
_geom_angle_atom_site_label_1
_geom_angle_atom_site_label_2
_geom_angle_atom_site_label_3
_geom_angle
_geom_angle_site_symmetry_1
_geom_angle_site_symmetry_3
C1 N1 C5 117.44(17) . .
C6 N2 C2 124.76(17) . .
C6 N2 H1N2 115(2) . .
C2 N2 H1N2 120(2) . .
N1 C1 C2 125.47(18) . .
N1 C1 Cl1 115.78(15) . .
C2 C1 Cl1 118.69(15) . .
C3 C2 C1 116.29(18) . .
C3 C2 N2 123.55(18) . .
C1 C2 N2 120.14(17) . .
C4 C3 C2 118.86(19) . .
C4 C3 H3A 121.0(15) . .
C2 C3 H3A 120.0(15) . .
C5 C4 C3 119.74(19) . .
C5 C4 H4A 120.1 . .
C3 C4 H4A 120.1 . .
N1 C5 C4 122.17(19) . .
N1 C5 H5A 118.9 . .
C4 C5 H5A 118.9 . .
N2 C6 C7 125.04(19) . .
N2 C6 H6A 117.5 . .
C7 C6 H6A 117.5 . .
C6 C7 C8 119.68(18) . .
C6 C7 C9 122.56(18) . .
C8 C7 C9 117.68(18) . .
N3 C8 C7 179.8(3) . .
N4 C9 C7 178.7(2) . .

loop_
_geom_bond_atom_site_label_1
_geom_bond_atom_site_label_2
_geom_bond_distance
_geom_bond_site_symmetry_2
Cl1 C1 1.741(2) .
N1 C1 1.319(3) .
N1 C5 1.345(3) .
N2 C6 1.339(3) .
N2 C2 1.401(3) .
N2 H1N2 0.85(3) .
N3 C8 1.150(3) .
N4 C9 1.149(3) .
C1 C2 1.399(3) .
C2 C3 1.396(3) .
C3 C4 1.391(3) .
C3 H3A 0.97(3) .
C4 C5 1.381(3) .
C4 H4A 0.9500 .
C5 H5A 0.9500 .
C6 C7 1.365(3) .
C6 H6A 0.9500 .
C7 C8 1.423(3) .
C7 C9 1.433(3) .

loop_
_geom_torsion_atom_site_label_1
_geom_torsion_atom_site_label_2
_geom_torsion_atom_site_label_3
_geom_torsion_atom_site_label_4
_geom_torsion
_geom_torsion_site_symmetry_1
_geom_torsion_site_symmetry_2
_geom_torsion_site_symmetry_3
_geom_torsion_site_symmetry_4
C5 N1 C1 C2 0.8(3) . . . .
C5 N1 C1 Cl1 177.76(15) . . . .
N1 C1 C2 C3 0.8(3) . . . .
Cl1 C1 C2 C3 -176.07(15) . . . .
N1 C1 C2 N2 179.53(18) . . . .
Cl1 C1 C2 N2 2.6(3) . . . .
C6 N2 C2 C3 -8.5(3) . . . .
C6 N2 C2 C1 172.95(19) . . . .
C1 C2 C3 C4 -1.6(3) . . . .
N2 C2 C3 C4 179.71(19) . . . .
C2 C3 C4 C5 0.9(3) . . . .
C1 N1 C5 C4 -1.6(3) . . . .
C3 C4 C5 N1 0.7(3) . . . .
C2 N2 C6 C7 174.21(19) . . . .
N2 C6 C7 C8 177.16(19) . . . .
N2 C6 C7 C9 -6.2(3) . . . .
